data_7214486
loop_
_publ_author_name
'Jones, Andrew O. F.'
'Leech, Charlotte K.'
'McIntyre, Garry J.'
'Wilson, Chick C.'
'Thomas, Lynne H.'

_publ_section_title
;
 Engineering short, strong hydrogen bonds in urea di-carboxylic acid
 complexes
;
_journal_issue 35
_journal_name_full CrystEngComm
_journal_page_first 8177
_journal_paper_doi 10.1039/C4CE00587B
_journal_volume 16
_journal_year 2014
_chemical_formula_sum 'C8 H18 N4 O6'
_chemical_formula_weight 266.26
_chemical_name_common
;
 bis(methylurea) succinic acid
;
_chemical_name_systematic
;
 bis(N-methylurea) butanedioic acid
;
_space_group_IT_number 14
_symmetry_cell_setting monoclinic
_symmetry_space_group_name_Hall '-P 2yn'
_symmetry_space_group_name_H-M 'P 1 21/n 1'
_atom_sites_solution_hydrogens difmap
_atom_sites_solution_primary direct
_atom_sites_solution_secondary difmap
_audit_creation_method SHELXL-97
_cell_angle_alpha 90.00
_cell_angle_beta 92.291(4)
_cell_angle_gamma 90.00
_cell_formula_units_Z 2
_cell_length_a 8.5398(8)
_cell_length_b 5.5798(4)
_cell_length_c 13.8377(16)
_cell_measurement_reflns_used 4642
_cell_measurement_temperature 300
_cell_measurement_theta_max 55.13
_cell_measurement_theta_min 7.30
_cell_volume 658.84(11)
_computing_cell_refinement 'CrystalClear 1.4.0 (Rigaku, 2008)'
_computing_data_collection 'CrystalClear 1.4.0 (Rigaku, 2008)'
_computing_data_reduction 'CrystalClear 1.4.0 (Rigaku, 2008)'
_computing_molecular_graphics 'Mercury (McRae, 2006)'
_computing_publication_material 'WINGX (Farrugia, 1999)'
_computing_structure_refinement 'SHELXL-97 (Sheldrick, 2008)'
_computing_structure_solution 'SHELXS-97 (Sheldrick, 2008)'
_diffrn_ambient_temperature 300
_diffrn_measured_fraction_theta_full 0.997
_diffrn_measured_fraction_theta_max 0.997
_diffrn_measurement_device_type 'Rigaku R-AXIS RAPID IP Image Plate'
_diffrn_measurement_method 'Image plate'
_diffrn_radiation_monochromator graphite
_diffrn_radiation_source 'fine-focus sealed tube'
_diffrn_radiation_type MoK\a
_diffrn_radiation_wavelength 0.71073
_diffrn_reflns_av_R_equivalents 0.0383
_diffrn_reflns_av_sigmaI/netI 0.0265
_diffrn_reflns_limit_h_max 11
_diffrn_reflns_limit_h_min -11
_diffrn_reflns_limit_k_max 7
_diffrn_reflns_limit_k_min -7
_diffrn_reflns_limit_l_max 17
_diffrn_reflns_limit_l_min -17
_diffrn_reflns_number 8658
_diffrn_reflns_theta_full 27.48
_diffrn_reflns_theta_max 27.48
_diffrn_reflns_theta_min 3.94
_exptl_absorpt_coefficient_mu 0.114
_exptl_absorpt_correction_T_max 1.0000
_exptl_absorpt_correction_T_min 0.8229
_exptl_absorpt_correction_type multi-scan
_exptl_absorpt_process_details 'ABSCOR, Rigaku 1995'
_exptl_crystal_colour colourless
_exptl_crystal_density_diffrn 1.342
_exptl_crystal_density_method 'not measured'
_exptl_crystal_description block
_exptl_crystal_F_000 284
_exptl_crystal_size_max 0.4
_exptl_crystal_size_mid 0.3
_exptl_crystal_size_min 0.25
_refine_diff_density_max 0.168
_refine_diff_density_min -0.173
_refine_diff_density_rms 0.042
_refine_ls_extinction_method none
_refine_ls_goodness_of_fit_ref 1.159
_refine_ls_hydrogen_treatment refall
_refine_ls_matrix_type full
_refine_ls_number_parameters 118
_refine_ls_number_reflns 1501
_refine_ls_number_restraints 0
_refine_ls_restrained_S_all 1.159
_refine_ls_R_factor_all 0.0773
_refine_ls_R_factor_gt 0.0432
_refine_ls_shift/su_max 0.000
_refine_ls_shift/su_mean 0.000
_refine_ls_structure_factor_coef Fsqd
_refine_ls_weighting_details 'calc w=1/[\s^2^(Fo^2^)+(0.0606P)^2^+0.1040P] where P=(Fo^2^+2Fc^2^)/3'
_refine_ls_weighting_scheme calc
_refine_ls_wR_factor_gt 0.1107
_refine_ls_wR_factor_ref 0.1464
_reflns_number_gt 851
_reflns_number_total 1501
_reflns_threshold_expression >2\s(I)
_cod_data_source_file c4ce00587b2.cif
_cod_data_source_block mu_suc_300k
_cod_depositor_comments 'Adding full bibliography for 7214477--7214509.cif.'
_cod_original_sg_symbol_H-M P21/n
_cod_database_code 7214486

loop_
_symmetry_equiv_pos_as_xyz
'x, y, z'
'-x+1/2, y+1/2, -z+1/2'
'-x, -y, -z'
'x-1/2, -y-1/2, z-1/2'

loop_
_atom_site_label
_atom_site_type_symbol
_atom_site_fract_x
_atom_site_fract_y
_atom_site_fract_z
_atom_site_U_iso_or_equiv
_atom_site_adp_type
_atom_site_occupancy
_atom_site_symmetry_multiplicity
_atom_site_calc_flag
H2 H 0.469(3) 0.827(4) 0.4212(19) 0.075(7) Uiso 1 1 d
H6 H 1.041(3) -0.071(5) 0.585(2) 0.083(8) Uiso 1 1 d
H3 H 0.603(3) 1.005(5) 0.4269(19) 0.085(8) Uiso 1 1 d
H5 H 0.896(3) 0.308(5) 0.747(2) 0.082(8) Uiso 1 1 d
H4 H 0.810(4) 0.471(6) 0.667(2) 0.105(9) Uiso 1 1 d
H1 H 0.774(4) 0.474(7) 0.494(3) 0.134(12) Uiso 1 1 d
H9 H 1.133(4) -0.199(7) 0.720(2) 0.128(12) Uiso 1 1 d
H7 H 0.983(5) -0.124(7) 0.771(3) 0.157(15) Uiso 1 1 d
H8 H 1.117(5) 0.066(9) 0.761(3) 0.170(18) Uiso 1 1 d
O2 O 0.65696(19) 0.7154(3) 0.60340(9) 0.0686(5) Uani 1 1 d
O1 O 0.7131(2) 0.5932(3) 0.45673(10) 0.0755(5) Uani 1 1 d
O3 O 0.87795(19) 0.2502(3) 0.52845(10) 0.0741(5) Uani 1 1 d
C2 C 0.5405(3) 0.9181(4) 0.46588(15) 0.0580(5) Uani 1 1 d
N2 N 1.0085(2) 0.0127(3) 0.63413(13) 0.0649(5) Uani 1 1 d
C3 C 0.9190(2) 0.2025(4) 0.61458(14) 0.0578(5) Uani 1 1 d
C1 C 0.6420(2) 0.7344(3) 0.51648(13) 0.0534(5) Uani 1 1 d
C4 C 1.0686(4) -0.0577(6) 0.72875(19) 0.0795(8) Uani 1 1 d
N1 N 0.8733(3) 0.3416(4) 0.68666(15) 0.0771(6) Uani 1 1 d

loop_
_atom_site_aniso_label
_atom_site_aniso_U_11
_atom_site_aniso_U_22
_atom_site_aniso_U_33
_atom_site_aniso_U_23
_atom_site_aniso_U_13
_atom_site_aniso_U_12
O2 0.0926(11) 0.0715(10) 0.0417(8) 0.0030(6) 0.0035(7) 0.0230(8)
O1 0.1013(13) 0.0796(11) 0.0452(8) -0.0039(7) -0.0017(7) 0.0379(9)
O3 0.1019(12) 0.0776(11) 0.0426(8) -0.0004(7) 0.0002(7) 0.0366(9)
C2 0.0729(14) 0.0563(12) 0.0444(11) -0.0004(9) -0.0011(10) 0.0117(10)
N2 0.0801(12) 0.0685(11) 0.0459(10) 0.0018(8) 0.0003(8) 0.0226(10)
C3 0.0678(12) 0.0612(12) 0.0445(10) 0.0007(9) 0.0043(9) 0.0094(10)
C1 0.0660(12) 0.0529(11) 0.0412(10) -0.0010(8) 0.0018(8) 0.0042(9)
C4 0.100(2) 0.0850(18) 0.0532(13) 0.0099(13) -0.0044(13) 0.0230(17)
N1 0.1093(17) 0.0775(13) 0.0445(10) -0.0018(10) 0.0008(10) 0.0303(12)

loop_
_atom_type_symbol
_atom_type_description
_atom_type_scat_dispersion_real
_atom_type_scat_dispersion_imag
_atom_type_scat_source
C C 0.0033 0.0016 'International Tables Vol C Tables 4.2.6.8 and 6.1.1.4'
H H 0.0000 0.0000 'International Tables Vol C Tables 4.2.6.8 and 6.1.1.4'
N N 0.0061 0.0033 'International Tables Vol C Tables 4.2.6.8 and 6.1.1.4'
O O 0.0106 0.0060 'International Tables Vol C Tables 4.2.6.8 and 6.1.1.4'

loop_
_geom_angle_atom_site_label_1
_geom_angle_atom_site_label_2
_geom_angle_atom_site_label_3
_geom_angle
_geom_angle_site_symmetry_3
C1 C2 C2 113.3(2) 3_676
C3 N2 C4 125.7(2) .
O3 C3 N2 119.90(18) .
O3 C3 N1 120.4(2) .
N2 C3 N1 119.7(2) .
O2 C1 O1 122.84(18) .
O2 C1 C2 124.14(17) .
O1 C1 C2 113.02(16) .

loop_
_geom_bond_atom_site_label_1
_geom_bond_atom_site_label_2
_geom_bond_distance
_geom_bond_site_symmetry_2
O2 C1 1.209(2) .
O1 C1 1.309(2) .
O3 C3 1.257(2) .
C2 C1 1.498(3) .
C2 C2 1.503(4) 3_676
N2 C3 1.327(3) .
N2 C4 1.442(3) .
C3 N1 1.335(3) .

loop_
_geom_hbond_atom_site_label_D
_geom_hbond_atom_site_label_H
_geom_hbond_atom_site_label_A
_geom_hbond_distance_DH
_geom_hbond_distance_HA
_geom_hbond_distance_DA
_geom_hbond_angle_DHA
O1 H1 O3 0.98(4) 1.59(4) 2.553(2) 166(3)
N1 H4 O2 0.94(3) 2.06(4) 2.987(3) 170(3)
